data_2106464
loop_
_publ_author_name
'Yvon, K.'
'Paoli, A.'
'Fluekiger, R.'
'Chevrel, R.'

_publ_section_title
;
 Positional disorder and non-stoichiometry in Cu2-x Mo3 S4 compounds. I.
 Single-crystal studies of Cu2-x Mo3 S4 (x=1.1, 0.62, 0.53, 0.17) at room
 temperature
;
_journal_name_full 'Acta Crystallographica B (24,1968-38,1982)'
_journal_page_first 3066
_journal_page_last 3072
_journal_volume 33
_journal_year 1977
_chemical_formula_sum 'Cu1.38 Mo3 S4'
_space_group_IT_number 148
_symmetry_space_group_name_Hall '-R 3'
_symmetry_space_group_name_H-M 'R -3 :H'
_cell_angle_alpha 90
_cell_angle_beta 90
_cell_angle_gamma 120
_cell_formula_units_Z 6
_cell_length_a 9.713
_cell_length_b 9.713
_cell_length_c 10.213
_cell_volume 834.432
_citation_journal_id_ASTM ACBCAR
_cod_data_source_file Yvon_ACBCAR_1977_669.cif
_cod_data_source_block Cu1.38Mo3S4
_cod_original_cell_volume 834.4317
_cod_database_code 2106464

loop_
_symmetry_equiv_pos_as_xyz
x,y,z
-y,x-y,z
-x+y,-x,z
-x,-y,-z
y,-x+y,-z
x-y,x,-z
x+2/3,y+1/3,z+1/3
-y+2/3,x-y+1/3,z+1/3
-x+y+2/3,-x+1/3,z+1/3
-x+2/3,-y+1/3,-z+1/3
y+2/3,-x+y+1/3,-z+1/3
x-y+2/3,x+1/3,-z+1/3
x+1/3,y+2/3,z+2/3
-y+1/3,x-y+2/3,z+2/3
-x+y+1/3,-x+2/3,z+2/3
-x+1/3,-y+2/3,-z+2/3
y+1/3,-x+y+2/3,-z+2/3
x-y+1/3,x+2/3,-z+2/3

loop_
_atom_site_label
_atom_site_type_symbol
_atom_site_fract_x
_atom_site_fract_y
_atom_site_fract_z
_atom_site_occupancy
_atom_site_U_iso_or_equiv
S1 S 0.30754 0.27713 0.4097 1 0.0
Mo1 Mo 0.01484 0.16564 0.39103 1 0.0
S2 S 0 0 0.20195 1 0.0
Cu2 Cu 0.1469 0.23611 0.8967 0.22 0.0
Cu1 Cu 0.72397 0.48711 0.33172 0.24 0.0
